data_7124590
loop_
_publ_author_name
'Bankar, Siddheshwar K.'
'Mathew, Jopaul'
'Ramasastry, S. S. V.'

_publ_section_title
;
 Synthesis of benzofurans via an acid catalysed
 transacetalisation/Fries-type O \\rightarrow C rearrangement/Michael
 addition/ring-opening aromatisation cascade of \b-pyrones.
;
_journal_issue 32
_journal_name_full 'Chemical communications (Cambridge, England)'
_journal_page_first 5569
_journal_page_last 5572
_journal_paper_doi 10.1039/c6cc01016d
_journal_volume 52
_journal_year 2016
_chemical_formula_moiety '2(C14 H15 Br O3)'
_chemical_formula_sum 'C28 H30 Br2 O6'
_chemical_formula_weight 622.35
_space_group_crystal_system triclinic
_space_group_IT_number 2
_space_group_name_Hall '-P 1'
_space_group_name_H-M_alt 'P -1'
_symmetry_Int_Tables_number 2
_audit_block_doi 10.5517/cc1kcldx
_audit_creation_date 2015-12-08
_audit_creation_method
;
Olex2 1.2
(compiled 2015.09.30 svn.r3233 for OlexSys, GUI svn.r5103)
;
_audit_update_record
;
2015-12-08 deposited with the CCDC.
2016-03-17 downloaded from the CCDC.
;
_cell_angle_alpha 102.86(3)
_cell_angle_beta 98.09(3)
_cell_angle_gamma 90.08(4)
_cell_formula_units_Z 2
_cell_length_a 7.840(2)
_cell_length_b 11.999(3)
_cell_length_c 15.345(2)
_cell_volume 1392.5(6)
_computing_molecular_graphics 'Olex2 (Dolomanov et al., 2009)'
_computing_publication_material 'Olex2 (Dolomanov et al., 2009)'
_computing_structure_refinement 'olex2.refine (Bourhis et al., 2015)'
_computing_structure_solution 'olex2.solve (Bourhis et al., 2015)'
_diffrn_measured_fraction_theta_full 0.9643
_diffrn_measured_fraction_theta_max 0.9643
_diffrn_radiation_type 'Mo K\a'
_diffrn_radiation_wavelength 0.71075
_diffrn_reflns_av_R_equivalents 0.0521
_diffrn_reflns_av_unetI/netI 0.0634
_diffrn_reflns_limit_h_max 9
_diffrn_reflns_limit_h_min -9
_diffrn_reflns_limit_k_max 15
_diffrn_reflns_limit_k_min -15
_diffrn_reflns_limit_l_max 19
_diffrn_reflns_limit_l_min -19
_diffrn_reflns_number 14248
_diffrn_reflns_theta_full 27.6147
_diffrn_reflns_theta_max 27.61
_diffrn_reflns_theta_min 3.14
_exptl_absorpt_coefficient_mu 2.949
_exptl_crystal_density_diffrn 1.4841
_exptl_crystal_F_000 631.2026
_refine_diff_density_max 1.8191
_refine_diff_density_min -1.2588
_refine_diff_density_rms 0.1728
_refine_ls_d_res_high 0.7667
_refine_ls_d_res_low 6.4955
_refine_ls_goodness_of_fit_ref 1.0101
_refine_ls_hydrogen_treatment constr
_refine_ls_matrix_type full
_refine_ls_number_constraints 46
_refine_ls_number_parameters 330
_refine_ls_number_reflns 6248
_refine_ls_number_restraints 0
_refine_ls_restrained_S_all 1.0101
_refine_ls_R_factor_all 0.1231
_refine_ls_R_factor_gt 0.0770
_refine_ls_shift/su_max 0.0000
_refine_ls_shift/su_mean 0.0000
_refine_ls_structure_factor_coef Fsqd
_refine_ls_weighting_details 'w=1/[\s^2^(Fo^2^)+(0.1205P)^2^+2.1670P] where P=(Fo^2^+2Fc^2^)/3'
_refine_ls_weighting_scheme calc
_refine_ls_wR_factor_gt 0.2032
_refine_ls_wR_factor_ref 0.2399
_reflns_Friedel_coverage 0.0
_reflns_limit_h_max 9
_reflns_limit_h_min -9
_reflns_limit_k_max 15
_reflns_limit_k_min -15
_reflns_limit_l_max 19
_reflns_limit_l_min 0
_reflns_number_gt 3651
_reflns_number_total 6248
_reflns_threshold_expression I>=2u(I)
_cod_data_source_file c6cc01016d2.cif
_cod_data_source_block shelx4
_cod_database_code 7124590
_olex2_refinement_description
;
1. Fixed Uiso
 At 1.2 times of:
  All C(H) groups, All C(H,H) groups
 At 1.5 times of:
  All C(H,H,H) groups
2.a Ternary CH refined with riding coordinates:
 C14(H14), C27(H27)
2.b Secondary CH2 refined with riding coordinates:
 C21(H21a,H21b), C30(H30a,H30b)
2.c Aromatic/amide H refined with riding coordinates:
 C12(H12), C38(H38), C22(H22), C19(H19), C29(H29), C20(H20)
2.d Idealised Me refined as rotating group:
 C25(H25a,H25b,H25c), C28(H28a,H28b,H28c), C31(H31a,H31b,H31c), C32(H32a,H32b,
 H32c), C34(H34a,H34b,H34c), C37(H37a,H37b,H37c)
;
_olex2_submission_special_instructions 'No special instructions were received'

loop_
_space_group_symop_id
_space_group_symop_operation_xyz
1 x,y,z
2 -x,-y,-z

loop_
_atom_site_label
_atom_site_type_symbol
_atom_site_fract_x
_atom_site_fract_y
_atom_site_fract_z
_atom_site_U_iso_or_equiv
_atom_site_adp_type
_atom_site_occupancy
_atom_site_refinement_flags_posn
Br1 Br 0.18059(10) 0.95791(7) 0.41359(4) 0.0645(3) Uani 1.000000 .
Br2 Br 0.34820(11) 0.21004(7) 0.58558(5) 0.0763(3) Uani 1.000000 .
O3 O 0.4810(5) 0.4682(3) 0.7532(3) 0.0467(9) Uani 1.000000 .
O4 O 0.0299(5) 1.1089(3) 0.2470(3) 0.0444(9) Uani 1.000000 .
O5 O 0.7537(5) 0.4095(3) 0.7257(3) 0.0463(9) Uani 1.000000 .
O6 O -0.2423(5) 1.0673(3) 0.2754(3) 0.0476(10) Uani 1.000000 .
O7 O -0.2377(7) 1.3349(4) 0.4230(4) 0.0840(17) Uani 1.000000 .
C8 C 0.0441(7) 0.9145(5) 0.2278(4) 0.0412(12) Uani 1.000000 .
O9 O 0.7333(8) 0.6062(5) 0.5880(4) 0.0822(16) Uani 1.000000 .
C10 C 0.4375(8) 0.3992(5) 0.8073(4) 0.0469(14) Uani 1.000000 .
C11 C 0.0688(7) 1.0093(5) 0.1923(4) 0.0440(13) Uani 1.000000 .
C12 C 0.0746(8) 0.8061(5) 0.1799(4) 0.0514(15) Uani 1.000000 .
C13 C -0.2072(9) 1.2425(5) 0.3805(5) 0.0547(16) Uani 1.000000 .
C14 C -0.0115(7) 0.9572(5) 0.3173(4) 0.0422(13) Uani 1.000000 .
C15 C 0.4623(7) 0.2854(5) 0.7739(4) 0.0409(12) Uani 1.000000 .
C16 C 0.8378(8) 0.5017(5) 0.7017(4) 0.0511(15) Uani 1.000000 .
C17 C 0.5763(7) 0.3989(4) 0.6889(3) 0.0370(11) Uani 1.000000 .
C18 C 0.3676(9) 0.2426(8) 0.9049(5) 0.063(2) Uani 1.000000 .
C19 C 0.4268(8) 0.2044(6) 0.8222(4) 0.0542(16) Uani 1.000000 .
C20 C 0.3747(9) 0.4374(7) 0.8886(5) 0.0629(18) Uani 1.000000 .
C21 C 0.5604(8) 0.4463(5) 0.6047(4) 0.0503(14) Uani 1.000000 .
C22 C 0.1267(9) 0.9986(7) 0.1095(4) 0.0611(18) Uani 1.000000 .
C23 C 0.1299(9) 0.7938(7) 0.0959(5) 0.068(2) Uani 1.000000 .
C24 C -0.0659(7) 1.0794(5) 0.3120(4) 0.0404(12) Uani 1.000000 .
C25 C -0.3575(12) 1.2326(7) 0.2238(6) 0.084(3) Uani 1.000000 .
C26 C 0.7112(8) 0.5306(5) 0.6242(4) 0.0501(14) Uani 1.000000 .
C27 C 0.5257(8) 0.2743(5) 0.6863(4) 0.0417(12) Uani 1.000000 .
C28 C 0.1581(12) 0.6725(8) 0.0420(5) 0.093(3) Uani 1.000000 .
C29 C 0.3419(10) 0.3571(9) 0.9358(5) 0.077(2) Uani 1.000000 .
C30 C -0.0474(8) 1.1767(5) 0.3953(4) 0.0474(14) Uani 1.000000 .
C31 C -0.4974(10) 1.1430(8) 0.3312(8) 0.097(3) Uani 1.000000 .
C32 C 0.3365(12) 0.1562(10) 0.9603(6) 0.098(3) Uani 1.000000 .
C34 C 0.8675(13) 0.6028(7) 0.7810(6) 0.087(3) Uani 1.000000 .
C35 C -0.3303(8) 1.1717(5) 0.3010(5) 0.0558(16) Uani 1.000000 .
C37 C 1.0023(10) 0.4588(9) 0.6670(7) 0.095(3) Uani 1.000000 .
C38 C 0.1560(9) 0.8894(8) 0.0641(5) 0.072(2) Uani 1.000000 .
H12 H 0.0584(8) 0.7424(5) 0.2033(4) 0.0617(18) Uiso 1.000000 R
H38 H 0.1957(9) 0.8801(8) 0.0086(5) 0.086(3) Uiso 1.000000 R
H22 H 0.1448(9) 1.0620(7) 0.0860(4) 0.073(2) Uiso 1.000000 R
H19 H 0.4421(8) 0.1271(6) 0.7997(4) 0.0651(19) Uiso 1.000000 R
H29 H 0.3007(10) 0.3810(9) 0.9906(5) 0.093(3) Uiso 1.000000 R
H20 H 0.3556(9) 0.5144(7) 0.9103(5) 0.075(2) Uiso 1.000000 R
H14 H -0.1097(7) 0.9112(5) 0.3245(4) 0.0506(15) Uiso 1.000000 R
H21a H 0.5689(8) 0.3864(5) 0.5515(4) 0.0603(17) Uiso 1.000000 R
H21b H 0.4520(8) 0.4840(5) 0.5958(4) 0.0603(17) Uiso 1.000000 R
H25a H -0.2480(13) 1.249(5) 0.207(3) 0.126(4) Uiso 1.000000 GR
H25b H -0.428(7) 1.185(3) 0.1728(17) 0.126(4) Uiso 1.000000 GR
H25c H -0.414(8) 1.303(3) 0.2424(17) 0.126(4) Uiso 1.000000 GR
H27 H 0.6275(8) 0.2271(5) 0.6842(4) 0.0501(15) Uiso 1.000000 R
H28a H 0.232(8) 0.633(2) 0.0795(16) 0.140(5) Uiso 1.000000 GR
H28b H 0.0491(16) 0.632(2) 0.023(4) 0.140(5) Uiso 1.000000 GR
H28c H 0.211(8) 0.6774(8) -0.010(3) 0.140(5) Uiso 1.000000 GR
H30a H 0.0554(8) 1.2238(5) 0.3994(4) 0.0569(17) Uiso 1.000000 R
H30b H -0.0427(8) 1.1480(5) 0.4499(4) 0.0569(17) Uiso 1.000000 R
H31a H -0.566(4) 1.090(5) 0.2826(17) 0.145(5) Uiso 1.000000 GR
H31b H -0.4726(10) 1.109(6) 0.382(3) 0.145(5) Uiso 1.000000 GR
H31c H -0.559(5) 1.2117(12) 0.348(5) 0.145(5) Uiso 1.000000 GR
H32a H 0.225(4) 0.120(5) 0.939(3) 0.148(5) Uiso 1.000000 GR
H32b H 0.423(6) 0.100(4) 0.955(4) 0.148(5) Uiso 1.000000 GR
H32c H 0.342(10) 0.1946(13) 1.0226(10) 0.148(5) Uiso 1.000000 GR
H34a H 0.7602(19) 0.623(4) 0.803(3) 0.131(4) Uiso 1.000000 GR
H34b H 0.947(7) 0.583(2) 0.8284(19) 0.131(4) Uiso 1.000000 GR
H34c H 0.914(8) 0.6664(19) 0.7625(13) 0.131(4) Uiso 1.000000 GR
H37a H 1.079(4) 0.438(6) 0.7148(15) 0.143(5) Uiso 1.000000 GR
H37b H 0.9760(15) 0.393(4) 0.618(3) 0.143(5) Uiso 1.000000 GR
H37c H 1.056(5) 0.518(2) 0.646(5) 0.143(5) Uiso 1.000000 GR

loop_
_atom_site_aniso_label
_atom_site_aniso_U_11
_atom_site_aniso_U_22
_atom_site_aniso_U_33
_atom_site_aniso_U_12
_atom_site_aniso_U_13
_atom_site_aniso_U_23
Br1 0.0705(5) 0.0724(5) 0.0500(4) 0.0181(4) 0.0062(3) 0.0142(3)
Br2 0.0904(6) 0.0837(6) 0.0470(4) -0.0334(4) -0.0011(4) 0.0054(3)
O3 0.056(2) 0.037(2) 0.051(2) 0.0062(18) 0.0159(19) 0.0108(17)
O4 0.051(2) 0.0351(19) 0.053(2) 0.0000(17) 0.0181(19) 0.0164(17)
O5 0.040(2) 0.048(2) 0.053(2) 0.0011(17) -0.0025(18) 0.0212(18)
O6 0.041(2) 0.037(2) 0.063(3) 0.0040(17) 0.0082(19) 0.0051(18)
O7 0.084(4) 0.053(3) 0.103(4) 0.017(3) 0.025(3) -0.014(3)
C8 0.046(3) 0.041(3) 0.036(3) 0.010(2) 0.004(2) 0.007(2)
O9 0.104(4) 0.070(3) 0.082(4) -0.011(3) -0.002(3) 0.047(3)
C10 0.042(3) 0.051(3) 0.042(3) 0.007(3) 0.006(2) 0.001(3)
C11 0.038(3) 0.050(3) 0.045(3) 0.002(2) 0.006(2) 0.012(3)
C12 0.049(3) 0.048(3) 0.050(3) 0.011(3) -0.004(3) 0.001(3)
C13 0.055(4) 0.044(3) 0.067(4) 0.005(3) 0.022(3) 0.007(3)
C14 0.043(3) 0.041(3) 0.045(3) 0.007(2) 0.008(2) 0.015(2)
C15 0.036(3) 0.049(3) 0.035(3) -0.003(2) -0.001(2) 0.009(2)
C16 0.041(3) 0.053(3) 0.064(4) -0.007(3) 0.002(3) 0.027(3)
C17 0.036(3) 0.037(3) 0.037(3) 0.003(2) 0.002(2) 0.008(2)
C18 0.049(4) 0.097(6) 0.047(4) -0.024(4) -0.006(3) 0.033(4)
C19 0.054(4) 0.060(4) 0.049(3) -0.015(3) -0.003(3) 0.019(3)
C20 0.064(4) 0.068(4) 0.049(4) 0.003(4) 0.013(3) -0.004(3)
C21 0.048(3) 0.053(3) 0.049(3) -0.001(3) 0.001(3) 0.016(3)
C22 0.054(4) 0.088(5) 0.047(3) 0.002(4) 0.014(3) 0.021(3)
C23 0.057(4) 0.085(5) 0.047(4) 0.029(4) -0.006(3) -0.009(4)
C24 0.037(3) 0.040(3) 0.046(3) 0.002(2) 0.007(2) 0.013(2)
C25 0.100(7) 0.066(5) 0.084(6) 0.025(5) -0.005(5) 0.022(4)
C26 0.047(3) 0.051(3) 0.056(4) 0.005(3) 0.010(3) 0.017(3)
C27 0.047(3) 0.034(3) 0.043(3) -0.001(2) 0.008(2) 0.004(2)
C28 0.085(6) 0.113(7) 0.054(4) 0.046(5) -0.006(4) -0.030(4)
C29 0.054(4) 0.132(8) 0.043(4) -0.012(5) 0.013(3) 0.010(4)
C30 0.045(3) 0.044(3) 0.050(3) 0.006(3) 0.007(3) 0.003(3)
C31 0.047(4) 0.079(6) 0.155(9) 0.002(4) 0.030(5) -0.001(6)
C32 0.082(6) 0.152(9) 0.074(5) -0.046(6) -0.002(5) 0.059(6)
C34 0.114(7) 0.069(5) 0.073(5) -0.037(5) -0.020(5) 0.022(4)
C35 0.045(3) 0.050(3) 0.074(4) 0.007(3) 0.013(3) 0.013(3)
C37 0.049(4) 0.120(8) 0.136(8) 0.002(5) 0.021(5) 0.067(7)
C38 0.053(4) 0.117(7) 0.043(3) 0.019(4) 0.011(3) 0.010(4)

loop_
_atom_type_symbol
_atom_type_scat_dispersion_real
_atom_type_scat_dispersion_imag
_atom_type_scat_Cromer_Mann_a1
_atom_type_scat_Cromer_Mann_a2
_atom_type_scat_Cromer_Mann_a3
_atom_type_scat_Cromer_Mann_a4
_atom_type_scat_Cromer_Mann_b1
_atom_type_scat_Cromer_Mann_b2
_atom_type_scat_Cromer_Mann_b3
_atom_type_scat_Cromer_Mann_b4
_atom_type_scat_Cromer_Mann_c
_atom_type_scat_source
_atom_type_scat_dispersion_source
H 0.00000 0.00000 0.49300 0.32291 0.14019 0.04081 10.51090 26.12570 3.14236 57.79970 0.0030380000826 'International Tables Volume C Table 6.1.1.4 (pp. 500-502)' 'Henke, Gullikson and Davis, At. Data and Nucl. Data Tables, 1993, 54, 2'
C 0.00347 0.00161 2.31000 1.02000 1.58860 0.86500 20.84390 10.20750 0.56870 51.65120 0.215599998832 'International Tables Volume C Table 6.1.1.4 (pp. 500-502)' 'Henke, Gullikson and Davis, At. Data and Nucl. Data Tables, 1993, 54, 2'
Br -0.28356 2.56002 17.17890 5.23580 5.63770 3.98510 2.17230 16.57960 0.26090 41.43280 2.95569992065 'International Tables Volume C Table 6.1.1.4 (pp. 500-502)' 'Henke, Gullikson and Davis, At. Data and Nucl. Data Tables, 1993, 54, 2'
O 0.01158 0.00611 3.04850 2.28680 1.54630 0.86700 13.27710 5.70110 0.32390 32.90890 0.250800013542 'International Tables Volume C Table 6.1.1.4 (pp. 500-502)' 'Henke, Gullikson and Davis, At. Data and Nucl. Data Tables, 1993, 54, 2'

loop_
_geom_angle_atom_site_label_1
_geom_angle_atom_site_label_2
_geom_angle_atom_site_label_3
_geom_angle
C17 O3 C10 106.2(4)
C24 O4 C11 107.2(4)
C17 O5 C16 111.4(4)
C35 O6 C24 111.6(4)
C12 C8 C11 120.1(5)
C14 C8 C11 107.0(5)
C14 C8 C12 132.8(6)
C15 C10 O3 113.5(5)
C20 C10 O3 124.9(6)
C20 C10 C15 121.6(6)
C8 C11 O4 112.7(5)
C22 C11 O4 125.8(6)
C22 C11 C8 121.5(6)
C23 C12 C8 119.0(7)
H12 C12 C8 120.5(4)
H12 C12 C23 120.5(4)
C30 C13 O7 126.9(7)
C35 C13 O7 124.3(6)
C35 C13 C30 108.8(5)
C8 C14 Br1 110.3(4)
C24 C14 Br1 112.0(4)
C24 C14 C8 101.7(4)
H14 C14 Br1 110.83(17)
H14 C14 C8 110.8(3)
H14 C14 C24 110.8(3)
C19 C15 C10 120.4(6)
C27 C15 C10 107.7(5)
C27 C15 C19 131.9(5)
C26 C16 O5 104.4(5)
C34 C16 O5 110.3(6)
C34 C16 C26 110.7(6)
C37 C16 O5 108.4(6)
C37 C16 C26 109.6(6)
C37 C16 C34 113.1(7)
O5 C17 O3 108.4(4)
C21 C17 O3 109.1(4)
C21 C17 O5 106.3(4)
C27 C17 O3 105.8(4)
C27 C17 O5 104.2(4)
C27 C17 C21 122.4(5)
C29 C18 C19 119.9(7)
C32 C18 C19 118.9(8)
C32 C18 C29 121.3(8)
C18 C19 C15 118.2(6)
H19 C19 C15 120.9(4)
H19 C19 C18 120.9(4)
C29 C20 C10 117.5(7)
H20 C20 C10 121.3(4)
H20 C20 C29 121.3(4)
C26 C21 C17 103.0(5)
H21a C21 C17 111.2(3)
H21a C21 C26 111.2(3)
H21b C21 C17 111.2(3)
H21b C21 C26 111.2(3)
H21b C21 H21a 109.1
C38 C22 C11 116.6(7)
H22 C22 C11 121.7(4)
H22 C22 C38 121.7(4)
C28 C23 C12 118.6(8)
C38 C23 C12 119.1(6)
C38 C23 C28 122.3(7)
O6 C24 O4 108.9(4)
C14 C24 O4 104.7(4)
C14 C24 O6 104.8(4)
C30 C24 O4 109.1(4)
C30 C24 O6 107.3(4)
C30 C24 C14 121.6(5)
H25a C25 C35 109.5
H25b C25 C35 109.5
H25b C25 H25a 109.5
H25c C25 C35 109.5
H25c C25 H25a 109.5
H25c C25 H25b 109.5
C16 C26 O9 124.5(6)
C21 C26 O9 128.0(6)
C21 C26 C16 107.4(5)
C15 C27 Br2 111.6(4)
C17 C27 Br2 112.6(4)
C17 C27 C15 101.8(4)
H27 C27 Br2 110.18(17)
H27 C27 C15 110.2(3)
H27 C27 C17 110.2(3)
H28a C28 C23 109.5
H28b C28 C23 109.5
H28b C28 H28a 109.5
H28c C28 C23 109.5
H28c C28 H28a 109.5
H28c C28 H28b 109.5
C20 C29 C18 122.4(6)
H29 C29 C18 118.8(4)
H29 C29 C20 118.8(4)
C24 C30 C13 103.1(5)
H30a C30 C13 111.1(4)
H30a C30 C24 111.1(3)
H30b C30 C13 111.1(4)
H30b C30 C24 111.1(3)
H30b C30 H30a 109.1
H31a C31 C35 109.5
H31b C31 C35 109.5
H31b C31 H31a 109.5
H31c C31 C35 109.5
H31c C31 H31a 109.5
H31c C31 H31b 109.5
H32a C32 C18 109.5
H32b C32 C18 109.5
H32b C32 H32a 109.5
H32c C32 C18 109.5
H32c C32 H32a 109.5
H32c C32 H32b 109.5
H34a C34 C16 109.5
H34b C34 C16 109.5
H34b C34 H34a 109.5
H34c C34 C16 109.5
H34c C34 H34a 109.5
H34c C34 H34b 109.5
C13 C35 O6 103.9(5)
C25 C35 O6 110.5(6)
C25 C35 C13 110.4(6)
C31 C35 O6 108.1(6)
C31 C35 C13 110.8(6)
C31 C35 C25 112.8(7)
H37a C37 C16 109.5
H37b C37 C16 109.5
H37b C37 H37a 109.5
H37c C37 C16 109.5
H37c C37 H37a 109.5
H37c C37 H37b 109.5
C23 C38 C22 123.6(6)
H38 C38 C22 118.2(4)
H38 C38 C23 118.2(4)

loop_
_geom_bond_atom_site_label_1
_geom_bond_atom_site_label_2
_geom_bond_distance
Br1 C14 1.954(6)
Br2 C27 1.945(6)
O3 C10 1.370(7)
O3 C17 1.437(6)
O4 C11 1.361(7)
O4 C24 1.432(7)
O5 C16 1.428(7)
O5 C17 1.420(6)
O6 C24 1.412(7)
O6 C35 1.435(7)
O7 C13 1.197(7)
C8 C11 1.391(8)
C8 C12 1.383(8)
C8 C14 1.482(8)
O9 C26 1.189(8)
C10 C15 1.372(8)
C10 C20 1.388(9)
C11 C22 1.387(9)
C12 C23 1.393(10)
C12 H12 0.9300
C13 C30 1.499(9)
C13 C35 1.532(9)
C14 C24 1.544(8)
C14 H14 0.9800
C15 C19 1.395(8)
C15 C27 1.477(8)
C16 C26 1.540(9)
C16 C34 1.506(10)
C16 C37 1.512(10)
C17 C21 1.515(8)
C17 C27 1.536(7)
C18 C19 1.395(10)
C18 C29 1.375(12)
C18 C32 1.519(10)
C19 H19 0.9300
C20 C29 1.371(12)
C20 H20 0.9300
C21 C26 1.507(9)
C21 H21a 0.9700
C21 H21b 0.9700
C22 C38 1.377(11)
C22 H22 0.9300
C23 C28 1.539(10)
C23 C38 1.370(12)
C24 C30 1.518(8)
C25 C35 1.515(10)
C25 H25a 0.9600
C25 H25b 0.9600
C25 H25c 0.9600
C27 H27 0.9800
C28 H28a 0.9600
C28 H28b 0.9600
C28 H28c 0.9600
C29 H29 0.9300
C30 H30a 0.9700
C30 H30b 0.9700
C31 C35 1.513(10)
C31 H31a 0.9600
C31 H31b 0.9600
C31 H31c 0.9600
C32 H32a 0.9600
C32 H32b 0.9600
C32 H32c 0.9600
C34 H34a 0.9600
C34 H34b 0.9600
C34 H34c 0.9600
C37 H37a 0.9600
C37 H37b 0.9600
C37 H37c 0.9600
C38 H38 0.9300
